data_7109318
loop_
_publ_author_name
'Xiaolu Song'
'Zhe Wang'
'Jin Zhao'
'T. S. Andy Hor'

_publ_section_title
;
 Sodium cubane and double-cubane aggregates of hybridised salicylaldimines
 and their transmetallation to nickel for catalytic ethylene
 oligomerisation
;
_journal_name_full Chem.Commun.
_journal_page_first 4992
_journal_paper_doi 10.1039/c3cc40320c
_journal_volume 49
_journal_year 2013
_chemical_formula_sum 'C37 H54 Cl4 N6 Ni3 O4'
_chemical_formula_weight 964.79
_chemical_name_systematic
;
?
;
_space_group_IT_number 14
_symmetry_cell_setting monoclinic
_symmetry_space_group_name_Hall '-P 2ybc'
_symmetry_space_group_name_H-M 'P 1 21/c 1'
_atom_sites_solution_hydrogens geom
_atom_sites_solution_primary direct
_atom_sites_solution_secondary difmap
_audit_creation_method SHELXL-97
_cell_angle_alpha 90.00
_cell_angle_beta 94.77(2)
_cell_angle_gamma 90.00
_cell_formula_units_Z 4
_cell_length_a 11.031(8)
_cell_length_b 17.991(14)
_cell_length_c 21.829(17)
_cell_measurement_reflns_used 1003
_cell_measurement_temperature 100(2)
_cell_measurement_theta_max 19.84
_cell_measurement_theta_min 2.30
_cell_volume 4317(6)
_computing_cell_refinement 'Bruker SMART'
_computing_data_collection 'Bruker SMART'
_computing_data_reduction 'Bruker SAINT'
_computing_molecular_graphics 'Bruker SHELXTL'
_computing_publication_material 'Bruker SHELXTL'
_computing_structure_refinement 'SHELXL-97 (Sheldrick, 1997)'
_computing_structure_solution 'SHELXS-97 (Sheldrick, 1990)'
_diffrn_ambient_temperature 100(2)
_diffrn_measured_fraction_theta_full 0.999
_diffrn_measured_fraction_theta_max 0.999
_diffrn_measurement_device_type 'CCD area detector'
_diffrn_measurement_method 'phi and omega scans'
_diffrn_radiation_monochromator graphite
_diffrn_radiation_source 'fine-focus sealed tube'
_diffrn_radiation_type MoK\a
_diffrn_radiation_wavelength 0.71073
_diffrn_reflns_av_R_equivalents 0.0950
_diffrn_reflns_av_sigmaI/netI 0.1011
_diffrn_reflns_limit_h_max 13
_diffrn_reflns_limit_h_min -13
_diffrn_reflns_limit_k_max 19
_diffrn_reflns_limit_k_min -21
_diffrn_reflns_limit_l_max 25
_diffrn_reflns_limit_l_min -25
_diffrn_reflns_number 25122
_diffrn_reflns_theta_full 25.00
_diffrn_reflns_theta_max 25.00
_diffrn_reflns_theta_min 1.47
_exptl_absorpt_coefficient_mu 1.587
_exptl_absorpt_correction_T_max 0.9108
_exptl_absorpt_correction_T_min 0.6474
_exptl_absorpt_correction_type multi-scan
_exptl_absorpt_process_details 'Sadabs, (Sheldrick 2001)'
_exptl_crystal_colour GREEN
_exptl_crystal_density_diffrn 1.484
_exptl_crystal_density_meas ?
_exptl_crystal_density_method 'not measured'
_exptl_crystal_description BLOCK
_exptl_crystal_F_000 2008
_exptl_crystal_size_max 0.30
_exptl_crystal_size_mid 0.26
_exptl_crystal_size_min 0.06
_refine_diff_density_max 0.614
_refine_diff_density_min -0.560
_refine_diff_density_rms 0.103
_refine_ls_extinction_method none
_refine_ls_goodness_of_fit_ref 1.056
_refine_ls_hydrogen_treatment mixed
_refine_ls_matrix_type full
_refine_ls_number_parameters 540
_refine_ls_number_reflns 7582
_refine_ls_number_restraints 125
_refine_ls_restrained_S_all 1.047
_refine_ls_R_factor_all 0.1142
_refine_ls_R_factor_gt 0.0680
_refine_ls_shift/su_max 0.000
_refine_ls_shift/su_mean 0.000
_refine_ls_structure_factor_coef Fsqd
_refine_ls_weighting_details 'calc w=1/[\s^2^(Fo^2^)+(0.0739P)^2^+0.0000P] where P=(Fo^2^+2Fc^2^)/3'
_refine_ls_weighting_scheme calc
_refine_ls_wR_factor_gt 0.1469
_refine_ls_wR_factor_ref 0.1691
_reflns_number_gt 4917
_reflns_number_total 7582
_reflns_threshold_expression >2sigma(I)
_cod_data_source_file c3cc40320c.txt
_cod_data_source_block b300
_cod_depositor_comments
;
The following automatic conversions were performed:

'_exptl_crystal_density_meas' value 'Not Measured' was changed to '?'
- the value is perceived as not measured.

Automatic conversion script
Id: cif_fix_values 3008 2015-01-20 13:52:24Z robertas 
;
_cod_original_sg_symbol_H-M P2(1)/c
_cod_database_code 7109318

loop_
_symmetry_equiv_pos_as_xyz
'x, y, z'
'-x, y+1/2, -z+1/2'
'-x, -y, -z'
'x, -y-1/2, z-1/2'

loop_
_atom_site_label
_atom_site_type_symbol
_atom_site_fract_x
_atom_site_fract_y
_atom_site_fract_z
_atom_site_U_iso_or_equiv
_atom_site_adp_type
_atom_site_occupancy
_atom_site_symmetry_multiplicity
_atom_site_calc_flag
_atom_site_refinement_flags
_atom_site_disorder_assembly
_atom_site_disorder_group
C32A C -0.043(4) 0.1301(10) 0.1077(16) 0.0622(17) Uani 0.404(9) 1 d PDU A 2
H32C H -0.0270 0.1455 0.0657 0.075 Uiso 0.404(9) 1 calc PR A 2
H32D H -0.1324 0.1279 0.1103 0.075 Uiso 0.404(9) 1 calc PR A 2
C33A C 0.0149(12) 0.0550(12) 0.1235(11) 0.0622(17) Uani 0.404(9) 1 d PDU A 2
H33C H -0.0208 0.0175 0.0941 0.075 Uiso 0.404(9) 1 calc PR A 2
H33D H -0.0056 0.0402 0.1651 0.075 Uiso 0.404(9) 1 calc PR A 2
C34A C 0.1528(11) 0.0540(11) 0.1220(8) 0.0623(17) Uani 0.404(9) 1 d PDU A 2
H34C H 0.1782 0.0017 0.1291 0.075 Uiso 0.404(9) 1 calc PR A 2
H34D H 0.1691 0.0658 0.0792 0.075 Uiso 0.404(9) 1 calc PR A 2
C35A C 0.3602(10) 0.0826(11) 0.1395(8) 0.045(3) Uani 0.404(9) 1 d PDU A 2
H35D H 0.3796 0.0302 0.1479 0.068 Uiso 0.404(9) 1 calc PR A 2
H35E H 0.4236 0.1141 0.1603 0.068 Uiso 0.404(9) 1 calc PR A 2
H35F H 0.3562 0.0916 0.0951 0.068 Uiso 0.404(9) 1 calc PR A 2
C36A C 0.2400(19) 0.0720(11) 0.2269(5) 0.068(4) Uani 0.404(9) 1 d PDU A 2
H36D H 0.2660 0.0199 0.2280 0.103 Uiso 0.404(9) 1 calc PR A 2
H36E H 0.1576 0.0756 0.2403 0.103 Uiso 0.404(9) 1 calc PR A 2
H36F H 0.2959 0.1014 0.2543 0.103 Uiso 0.404(9) 1 calc PR A 2
C32 C -0.032(2) 0.1234(9) 0.1108(11) 0.0622(17) Uani 0.596(9) 1 d PDU A 1
H32A H -0.0452 0.1450 0.0690 0.075 Uiso 0.596(9) 1 calc PR A 1
H32B H -0.1114 0.1059 0.1229 0.075 Uiso 0.596(9) 1 calc PR A 1
C33 C 0.0530(13) 0.0566(9) 0.1081(6) 0.0623(17) Uani 0.596(9) 1 d PDU A 1
H33A H 0.0033 0.0112 0.1008 0.075 Uiso 0.596(9) 1 calc PR A 1
H33B H 0.1031 0.0628 0.0729 0.075 Uiso 0.596(9) 1 calc PR A 1
C34 C 0.1367(9) 0.0462(7) 0.1665(6) 0.0623(17) Uani 0.596(9) 1 d PDU A 1
H34A H 0.0923 0.0564 0.2032 0.075 Uiso 0.596(9) 1 calc PR A 1
H34B H 0.1680 -0.0053 0.1691 0.075 Uiso 0.596(9) 1 calc PR A 1
C35 C 0.3287(9) 0.0761(7) 0.1189(5) 0.045(3) Uani 0.596(9) 1 d PDU A 1
H35A H 0.3513 0.0242 0.1272 0.068 Uiso 0.596(9) 1 calc PR A 1
H35B H 0.4016 0.1074 0.1237 0.068 Uiso 0.596(9) 1 calc PR A 1
H35C H 0.2912 0.0806 0.0767 0.068 Uiso 0.596(9) 1 calc PR A 1
C36 C 0.3040(13) 0.0983(8) 0.2259(4) 0.068(4) Uani 0.596(9) 1 d PDU A 1
H36A H 0.3309 0.0474 0.2354 0.102 Uiso 0.596(9) 1 calc PR A 1
H36B H 0.2480 0.1144 0.2559 0.102 Uiso 0.596(9) 1 calc PR A 1
H36C H 0.3746 0.1315 0.2279 0.102 Uiso 0.596(9) 1 calc PR A 1
Ni1 Ni 0.28445(7) 0.32871(4) 0.06450(4) 0.0320(2) Uani 1 1 d . . .
Ni2 Ni 0.29499(7) 0.35007(4) 0.19653(4) 0.0312(2) Uani 1 1 d . . .
Ni3 Ni 0.18674(7) 0.21413(4) 0.14764(4) 0.0341(2) Uani 1 1 d . A .
Cl1 Cl 0.18427(16) 0.21068(9) 0.03358(8) 0.0461(4) Uani 1 1 d . . .
Cl2 Cl 0.62182(17) 0.17589(12) 0.16345(10) 0.0591(5) Uani 1 1 d . . .
O1 O 0.3508(4) 0.4170(2) 0.11633(18) 0.0343(10) Uani 1 1 d . . .
O2 O 0.1507(4) 0.3325(2) 0.13218(19) 0.0333(10) Uani 1 1 d . . .
O3 O 0.2015(4) 0.2558(2) 0.2369(2) 0.0375(11) Uani 1 1 d . . .
O4 O 0.3496(4) 0.2678(2) 0.1412(2) 0.0331(10) Uani 1 1 d . . .
H4O H 0.421(6) 0.244(4) 0.142(3) 0.040 Uiso 1 1 d . . .
N5 N 0.0148(5) 0.1839(3) 0.1549(3) 0.0445(14) Uani 1 1 d D . .
N3 N 0.2063(5) 0.4355(3) 0.2344(2) 0.0379(13) Uani 1 1 d . . .
N1 N 0.1928(5) 0.3954(3) 0.0030(2) 0.0385(13) Uani 1 1 d . . .
C1 C 0.3092(6) 0.4863(4) 0.1095(3) 0.0368(16) Uani 1 1 d . . .
C2 C 0.3618(8) 0.5408(4) 0.1488(3) 0.057(2) Uani 1 1 d . . .
H2 H 0.4306 0.5281 0.1759 0.068 Uiso 1 1 calc R . .
C3 C 0.3165(9) 0.6134(5) 0.1495(4) 0.074(3) Uani 1 1 d . . .
H3 H 0.3534 0.6491 0.1772 0.089 Uiso 1 1 calc R . .
C4 C 0.2169(9) 0.6331(4) 0.1093(4) 0.073(3) Uani 1 1 d . . .
H4 H 0.1807 0.6808 0.1116 0.088 Uiso 1 1 calc R . .
C5 C 0.1718(8) 0.5817(4) 0.0660(4) 0.062(2) Uani 1 1 d . . .
H5 H 0.1089 0.5966 0.0361 0.075 Uiso 1 1 calc R . .
C6 C 0.2157(6) 0.5083(4) 0.0645(3) 0.0441(17) Uani 1 1 d . . .
C7 C 0.1684(6) 0.4633(4) 0.0127(3) 0.0458(18) Uani 1 1 d . . .
H7 H 0.1138 0.4870 -0.0171 0.055 Uiso 1 1 calc R . .
C8 C 0.1600(7) 0.3639(4) -0.0589(3) 0.053(2) Uani 1 1 d . . .
H8A H 0.1017 0.3971 -0.0825 0.064 Uiso 1 1 calc R . .
H8B H 0.1212 0.3146 -0.0552 0.064 Uiso 1 1 calc R . .
C9 C 0.2760(7) 0.3563(5) -0.0918(3) 0.057(2) Uani 1 1 d . . .
H9A H 0.3139 0.4060 -0.0942 0.068 Uiso 1 1 calc R . .
H9B H 0.2537 0.3394 -0.1345 0.068 Uiso 1 1 calc R . .
C10 C 0.3707(7) 0.3022(4) -0.0614(3) 0.051(2) Uani 1 1 d . . .
H10A H 0.3327 0.2524 -0.0600 0.062 Uiso 1 1 calc R . .
H10B H 0.4388 0.2983 -0.0880 0.062 Uiso 1 1 calc R . .
N2 N 0.4222(5) 0.3214(3) 0.0019(2) 0.0417(14) Uani 1 1 d . . .
C11 C 0.4917(7) 0.3942(4) 0.0016(3) 0.056(2) Uani 1 1 d . . .
H11A H 0.5583 0.3896 -0.0252 0.083 Uiso 1 1 calc R . .
H11B H 0.5252 0.4060 0.0435 0.083 Uiso 1 1 calc R . .
H11C H 0.4366 0.4341 -0.0137 0.083 Uiso 1 1 calc R . .
C12 C 0.5094(7) 0.2620(5) 0.0234(4) 0.064(2) Uani 1 1 d . . .
H12A H 0.4661 0.2146 0.0252 0.097 Uiso 1 1 calc R . .
H12B H 0.5468 0.2745 0.0644 0.097 Uiso 1 1 calc R . .
H12C H 0.5729 0.2577 -0.0053 0.097 Uiso 1 1 calc R . .
C13 C 0.0398(5) 0.3638(4) 0.1296(3) 0.0345(15) Uani 1 1 d . . .
C14 C -0.0524(6) 0.3358(4) 0.0868(3) 0.0467(18) Uani 1 1 d . . .
H14 H -0.0333 0.2980 0.0587 0.056 Uiso 1 1 calc R . .
C15 C -0.1705(6) 0.3627(5) 0.0853(4) 0.058(2) Uani 1 1 d . . .
H15 H -0.2325 0.3413 0.0580 0.070 Uiso 1 1 calc R . .
C16 C -0.1991(7) 0.4220(5) 0.1244(4) 0.059(2) Uani 1 1 d . . .
H16 H -0.2795 0.4412 0.1232 0.071 Uiso 1 1 calc R . .
C17 C -0.1081(6) 0.4511(4) 0.1641(4) 0.055(2) Uani 1 1 d . . .
H17 H -0.1264 0.4918 0.1895 0.066 Uiso 1 1 calc R . .
C18 C 0.0125(6) 0.4225(4) 0.1685(3) 0.0408(17) Uani 1 1 d . . .
C19 C 0.0976(6) 0.4561(4) 0.2159(3) 0.0468(18) Uani 1 1 d . . .
H19 H 0.0685 0.4988 0.2356 0.056 Uiso 1 1 calc R . .
C20 C 0.2590(6) 0.4806(4) 0.2880(3) 0.0489(19) Uani 1 1 d . . .
H20A H 0.2393 0.5336 0.2799 0.059 Uiso 1 1 calc R . .
H20B H 0.2187 0.4656 0.3249 0.059 Uiso 1 1 calc R . .
C21 C 0.3937(7) 0.4736(5) 0.3020(4) 0.072(3) Uani 1 1 d . . .
H21A H 0.4327 0.4966 0.2674 0.087 Uiso 1 1 calc R . .
H21B H 0.4162 0.5044 0.3388 0.087 Uiso 1 1 calc R . .
C22 C 0.4477(8) 0.4024(5) 0.3126(4) 0.072(3) Uani 1 1 d . . .
H22A H 0.4010 0.3760 0.3427 0.086 Uiso 1 1 calc R . .
H22B H 0.5310 0.4101 0.3322 0.086 Uiso 1 1 calc R . .
N4 N 0.4568(5) 0.3510(3) 0.2573(3) 0.0421(14) Uani 1 1 d . . .
C23 C 0.5609(6) 0.3716(4) 0.2242(4) 0.060(2) Uani 1 1 d . . .
H23A H 0.6353 0.3679 0.2519 0.090 Uiso 1 1 calc R . .
H23B H 0.5510 0.4228 0.2093 0.090 Uiso 1 1 calc R . .
H23C H 0.5665 0.3380 0.1892 0.090 Uiso 1 1 calc R . .
C24 C 0.4809(7) 0.2750(4) 0.2837(3) 0.057(2) Uani 1 1 d . . .
H24A H 0.4974 0.2404 0.2507 0.085 Uiso 1 1 calc R . .
H24B H 0.4096 0.2579 0.3037 0.085 Uiso 1 1 calc R . .
H24C H 0.5516 0.2769 0.3141 0.085 Uiso 1 1 calc R . .
C25 C 0.1054(6) 0.2715(4) 0.2687(3) 0.0377(16) Uani 1 1 d . A .
C26 C 0.1248(7) 0.3068(4) 0.3257(3) 0.0501(19) Uani 1 1 d . . .
H26 H 0.2055 0.3161 0.3427 0.060 Uiso 1 1 calc R . .
C27 C 0.0273(9) 0.3281(4) 0.3576(4) 0.070(3) Uani 1 1 d . . .
H27 H 0.0424 0.3535 0.3956 0.084 Uiso 1 1 calc R . .
C28 C -0.0913(8) 0.3136(5) 0.3357(4) 0.069(3) Uani 1 1 d . . .
H28 H -0.1571 0.3304 0.3576 0.083 Uiso 1 1 calc R . .
C29 C -0.1124(7) 0.2754(4) 0.2831(4) 0.057(2) Uani 1 1 d . A .
H29 H -0.1940 0.2636 0.2691 0.069 Uiso 1 1 calc R . .
C30 C -0.0175(6) 0.2519(4) 0.2477(3) 0.0443(18) Uani 1 1 d . . .
C31 C -0.0521(6) 0.2067(4) 0.1965(3) 0.0464(18) Uani 1 1 d . A .
H31 H -0.1348 0.1914 0.1922 0.056 Uiso 1 1 calc R . .
N6 N 0.2405(5) 0.1008(3) 0.1629(2) 0.0495(16) Uani 1 1 d D . .
C1S C 0.3546(11) 0.5753(7) 0.4777(5) 0.112(4) Uani 1 1 d . . .
H1S1 H 0.4413 0.5728 0.4935 0.134 Uiso 1 1 calc R . .
H1S2 H 0.3493 0.6050 0.4394 0.134 Uiso 1 1 calc R . .
Cl1A Cl 0.2727(5) 0.6197(2) 0.53154(17) 0.1650(17) Uani 1 1 d . . .
Cl1B Cl 0.3019(4) 0.4859(2) 0.46116(15) 0.1481(15) Uani 1 1 d . . .

loop_
_atom_site_aniso_label
_atom_site_aniso_U_11
_atom_site_aniso_U_22
_atom_site_aniso_U_33
_atom_site_aniso_U_23
_atom_site_aniso_U_13
_atom_site_aniso_U_12
C32A 0.063(4) 0.055(3) 0.068(4) -0.007(3) 0.005(3) -0.019(3)
C33A 0.063(4) 0.055(3) 0.068(4) -0.007(3) 0.005(3) -0.019(3)
C34A 0.063(4) 0.055(3) 0.069(4) -0.007(3) 0.005(3) -0.019(3)
C35A 0.046(3) 0.046(3) 0.045(3) 0.0000(15) 0.0027(15) 0.0011(15)
C36A 0.069(4) 0.068(4) 0.068(4) 0.0000(15) 0.0069(15) -0.0003(15)
C32 0.063(4) 0.055(3) 0.068(4) -0.007(3) 0.005(3) -0.019(3)
C33 0.063(4) 0.055(3) 0.068(4) -0.007(3) 0.005(3) -0.019(3)
C34 0.063(4) 0.055(3) 0.068(4) -0.007(3) 0.005(3) -0.019(3)
C35 0.046(3) 0.046(3) 0.045(3) 0.0000(15) 0.0027(15) 0.0012(15)
C36 0.069(4) 0.068(4) 0.068(4) 0.0001(15) 0.0068(15) -0.0004(15)
Ni1 0.0360(5) 0.0312(5) 0.0291(5) -0.0004(4) 0.0038(4) -0.0001(4)
Ni2 0.0307(4) 0.0319(5) 0.0307(5) -0.0024(4) 0.0015(3) 0.0006(4)
Ni3 0.0336(4) 0.0322(5) 0.0371(5) -0.0004(4) 0.0069(4) -0.0036(4)
Cl1 0.0584(11) 0.0403(10) 0.0393(10) -0.0049(8) 0.0026(8) -0.0078(9)
Cl2 0.0457(10) 0.0645(13) 0.0664(14) -0.0087(10) 0.0004(10) 0.0059(10)
O1 0.045(3) 0.028(2) 0.030(2) -0.0001(19) 0.005(2) 0.001(2)
O2 0.028(2) 0.039(3) 0.032(3) -0.0022(19) 0.0014(19) 0.002(2)
O3 0.031(2) 0.040(3) 0.043(3) 0.000(2) 0.014(2) -0.005(2)
O4 0.032(2) 0.030(2) 0.039(3) -0.0033(19) 0.007(2) 0.003(2)
N5 0.040(3) 0.047(4) 0.046(4) -0.003(3) 0.003(3) -0.007(3)
N3 0.038(3) 0.037(3) 0.040(3) -0.001(3) 0.005(3) 0.000(3)
N1 0.050(3) 0.040(3) 0.024(3) -0.001(2) -0.001(3) 0.001(3)
C1 0.049(4) 0.031(4) 0.032(4) 0.001(3) 0.012(3) -0.007(3)
C2 0.080(6) 0.040(4) 0.049(5) 0.001(4) -0.006(4) -0.013(4)
C3 0.106(8) 0.042(5) 0.072(6) -0.008(4) 0.000(6) -0.017(5)
C4 0.113(8) 0.029(4) 0.079(7) -0.003(4) 0.022(6) 0.013(5)
C5 0.086(6) 0.039(5) 0.063(6) 0.007(4) 0.015(5) 0.017(4)
C6 0.055(4) 0.035(4) 0.044(4) 0.005(3) 0.013(4) 0.001(4)
C7 0.048(4) 0.046(5) 0.043(5) 0.012(3) 0.004(3) 0.004(4)
C8 0.069(5) 0.056(5) 0.033(4) 0.001(3) -0.008(4) 0.000(4)
C9 0.076(5) 0.067(5) 0.029(4) -0.003(4) 0.005(4) -0.003(5)
C10 0.066(5) 0.048(5) 0.043(5) -0.008(4) 0.022(4) -0.003(4)
N2 0.046(3) 0.044(3) 0.036(3) 0.006(3) 0.009(3) 0.002(3)
C11 0.058(5) 0.067(5) 0.045(5) -0.003(4) 0.018(4) -0.013(4)
C12 0.062(5) 0.070(6) 0.064(6) 0.005(4) 0.024(4) 0.027(5)
C13 0.031(3) 0.046(4) 0.027(4) 0.004(3) 0.001(3) 0.000(3)
C14 0.041(4) 0.057(5) 0.042(4) 0.003(3) -0.001(3) 0.009(4)
C15 0.035(4) 0.077(6) 0.060(5) 0.012(5) -0.013(4) -0.005(4)
C16 0.039(4) 0.068(6) 0.071(6) 0.016(5) 0.006(4) 0.014(4)
C17 0.042(4) 0.060(5) 0.064(6) -0.003(4) 0.018(4) 0.017(4)
C18 0.032(4) 0.042(4) 0.050(5) 0.001(3) 0.011(3) 0.003(3)
C19 0.052(4) 0.048(4) 0.043(5) -0.003(3) 0.017(4) 0.010(4)
C20 0.055(5) 0.043(4) 0.048(5) -0.015(3) 0.002(4) -0.001(4)
C21 0.065(5) 0.079(7) 0.068(6) -0.031(5) -0.018(5) 0.001(5)
C22 0.080(6) 0.069(6) 0.060(6) -0.024(4) -0.030(5) 0.018(5)
N4 0.037(3) 0.048(4) 0.041(4) -0.004(3) -0.002(3) 0.004(3)
C23 0.046(4) 0.061(5) 0.070(6) 0.007(4) -0.010(4) 0.002(4)
C24 0.070(5) 0.060(5) 0.039(5) 0.009(4) -0.002(4) 0.019(4)
C25 0.041(4) 0.038(4) 0.035(4) 0.011(3) 0.008(3) -0.003(3)
C26 0.055(4) 0.051(5) 0.045(5) 0.001(4) 0.011(4) 0.002(4)
C27 0.107(8) 0.045(5) 0.065(6) -0.004(4) 0.048(6) -0.007(5)
C28 0.069(6) 0.062(6) 0.084(7) -0.002(5) 0.046(5) 0.002(5)
C29 0.050(5) 0.049(5) 0.076(6) 0.002(4) 0.026(4) 0.002(4)
C30 0.040(4) 0.043(4) 0.051(5) 0.014(4) 0.011(3) 0.003(3)
C31 0.032(4) 0.048(5) 0.058(5) 0.009(4) 0.003(4) -0.003(4)
N6 0.047(3) 0.038(3) 0.063(4) 0.005(3) 0.003(3) 0.001(3)
C1S 0.118(9) 0.137(11) 0.085(8) 0.021(7) 0.035(7) -0.031(8)
Cl1A 0.242(5) 0.158(4) 0.102(3) 0.003(2) 0.054(3) -0.044(3)
Cl1B 0.220(4) 0.147(3) 0.077(2) 0.011(2) 0.007(2) -0.040(3)

loop_
_atom_type_symbol
_atom_type_description
_atom_type_scat_dispersion_real
_atom_type_scat_dispersion_imag
_atom_type_scat_source
C C 0.0033 0.0016 'International Tables Vol C Tables 4.2.6.8 and 6.1.1.4'
H H 0.0000 0.0000 'International Tables Vol C Tables 4.2.6.8 and 6.1.1.4'
N N 0.0061 0.0033 'International Tables Vol C Tables 4.2.6.8 and 6.1.1.4'
O O 0.0106 0.0060 'International Tables Vol C Tables 4.2.6.8 and 6.1.1.4'
Cl Cl 0.1484 0.1585 'International Tables Vol C Tables 4.2.6.8 and 6.1.1.4'
Ni Ni 0.3393 1.1124 'International Tables Vol C Tables 4.2.6.8 and 6.1.1.4'

loop_
_geom_angle_atom_site_label_1
_geom_angle_atom_site_label_2
_geom_angle_atom_site_label_3
_geom_angle
N5 C32A C33A 105.5(15)
C32A C33A C34A 114(2)
N6 C34A C33A 124.8(14)
N5 C32 C33 114.4(11)
C34 C33 C32 113.4(12)
N6 C34 C33 106.6(9)
N1 Ni1 O1 92.4(2)
N1 Ni1 O4 166.87(19)
O1 Ni1 O4 83.12(17)
N1 Ni1 N2 87.4(2)
O1 Ni1 N2 99.3(2)
O4 Ni1 N2 105.5(2)
N1 Ni1 O2 95.9(2)
O1 Ni1 O2 80.32(16)
O4 Ni1 O2 71.20(17)
N2 Ni1 O2 176.65(19)
N1 Ni1 Cl1 98.19(17)
O1 Ni1 Cl1 162.02(13)
O4 Ni1 Cl1 83.30(13)
N2 Ni1 Cl1 95.67(17)
O2 Ni1 Cl1 84.19(12)
N1 Ni1 Ni2 124.12(16)
O1 Ni1 Ni2 50.64(12)
O4 Ni1 Ni2 44.50(12)
N2 Ni1 Ni2 132.35(16)
O2 Ni1 Ni2 45.08(11)
Cl1 Ni1 Ni2 111.50(5)
O4 Ni2 N3 165.4(2)
O4 Ni2 O2 74.52(17)
N3 Ni2 O2 91.3(2)
O4 Ni2 N4 95.8(2)
N3 Ni2 N4 98.5(2)
O2 Ni2 N4 170.13(19)
O4 Ni2 O3 81.30(17)
N3 Ni2 O3 99.4(2)
O2 Ni2 O3 78.10(17)
N4 Ni2 O3 98.8(2)
O4 Ni2 O1 79.27(17)
N3 Ni2 O1 94.78(19)
O2 Ni2 O1 78.31(16)
N4 Ni2 O1 102.13(19)
O3 Ni2 O1 152.67(16)
O4 Ni2 Ni3 45.38(12)
N3 Ni2 Ni3 126.32(16)
O2 Ni2 Ni3 49.06(12)
N4 Ni2 Ni3 122.40(16)
O3 Ni2 Ni3 45.86(12)
O1 Ni2 Ni3 107.27(12)
O4 Ni2 Ni1 45.79(13)
N3 Ni2 Ni1 121.51(16)
O2 Ni2 Ni1 48.42(12)
N4 Ni2 Ni1 125.53(16)
O3 Ni2 Ni1 108.27(12)
O1 Ni2 Ni1 44.71(11)
Ni3 Ni2 Ni1 62.56(3)
N5 Ni3 O4 167.8(2)
N5 Ni3 O3 91.4(2)
O4 Ni3 O3 83.92(16)
N5 Ni3 N6 88.9(2)
O4 Ni3 N6 103.03(19)
O3 Ni3 N6 101.42(19)
N5 Ni3 O2 96.7(2)
O4 Ni3 O2 71.38(16)
O3 Ni3 O2 78.07(16)
N6 Ni3 O2 174.40(18)
N5 Ni3 Cl1 98.13(17)
O4 Ni3 Cl1 83.13(13)
O3 Ni3 Cl1 159.92(13)
N6 Ni3 Cl1 96.40(15)
O2 Ni3 Cl1 83.29(12)
N5 Ni3 Ni2 124.69(17)
O4 Ni3 Ni2 44.77(12)
O3 Ni3 Ni2 49.55(12)
N6 Ni3 Ni2 130.42(16)
O2 Ni3 Ni2 45.29(11)
Cl1 Ni3 Ni2 111.15(5)
Ni1 Cl1 Ni3 74.75(6)
C1 O1 Ni1 124.0(4)
C1 O1 Ni2 118.2(4)
Ni1 O1 Ni2 84.65(16)
C13 O2 Ni2 127.9(4)
C13 O2 Ni1 130.6(4)
Ni2 O2 Ni1 86.50(16)
C13 O2 Ni3 124.6(4)
Ni2 O2 Ni3 85.65(15)
Ni1 O2 Ni3 87.12(15)
C25 O3 Ni3 123.8(4)
C25 O3 Ni2 117.3(4)
Ni3 O3 Ni2 84.58(16)
Ni2 O4 Ni3 89.85(17)
Ni2 O4 Ni1 89.70(18)
Ni3 O4 Ni1 93.26(18)
C31 N5 C32A 117(2)
C31 N5 C32 119.7(14)
C32A N5 C32 7.0(13)
C31 N5 Ni3 125.2(5)
C32A N5 Ni3 118(2)
C32 N5 Ni3 114.8(12)
C19 N3 C20 112.3(6)
C19 N3 Ni2 123.9(5)
C20 N3 Ni2 123.8(4)
C7 N1 C8 118.6(6)
C7 N1 Ni1 124.4(5)
C8 N1 Ni1 116.8(4)
O1 C1 C2 117.8(6)
O1 C1 C6 124.2(6)
C2 C1 C6 118.0(6)
C1 C2 C3 122.1(8)
C4 C3 C2 119.6(8)
C5 C4 C3 118.7(8)
C4 C5 C6 122.4(8)
C5 C6 C1 118.5(7)
C5 C6 C7 116.0(7)
C1 C6 C7 125.2(6)
N1 C7 C6 126.7(6)
N1 C8 C9 108.3(6)
C8 C9 C10 114.8(6)
N2 C10 C9 116.6(6)
C12 N2 C10 108.2(6)
C12 N2 C11 107.9(6)
C10 N2 C11 110.5(5)
C12 N2 Ni1 108.7(4)
C10 N2 Ni1 111.8(4)
C11 N2 Ni1 109.7(4)
O2 C13 C18 122.0(6)
O2 C13 C14 118.7(6)
C18 C13 C14 119.3(6)
C15 C14 C13 120.8(7)
C14 C15 C16 120.3(7)
C17 C16 C15 118.6(7)
C16 C17 C18 122.3(7)
C13 C18 C17 118.5(6)
C13 C18 C19 125.4(6)
C17 C18 C19 116.0(6)
N3 C19 C18 128.8(6)
C21 C20 N3 115.3(6)
C22 C21 C20 120.3(8)
C21 C22 N4 117.9(7)
C23 N4 C24 107.5(6)
C23 N4 C22 110.1(6)
C24 N4 C22 105.5(6)
C23 N4 Ni2 110.4(4)
C24 N4 Ni2 110.2(4)
C22 N4 Ni2 112.9(4)
O3 C25 C26 119.1(6)
O3 C25 C30 123.1(6)
C26 C25 C30 117.8(6)
C27 C26 C25 120.5(8)
C28 C27 C26 121.8(8)
C29 C28 C27 119.0(8)
C28 C29 C30 122.5(8)
C31 C30 C29 116.2(7)
C31 C30 C25 125.5(6)
C29 C30 C25 118.2(7)
N5 C31 C30 127.7(6)
C36A N6 C35A 108.5(7)
C36A N6 C35 123.7(10)
C35A N6 C35 21.6(8)
C36A N6 C36 33.2(8)
C35A N6 C36 87.0(10)
C35 N6 C36 107.7(7)
C36A N6 C34 70.4(10)
C35A N6 C34 124.8(10)
C35 N6 C34 112.2(8)
C36 N6 C34 103.4(8)
C36A N6 C34A 107.8(12)
C35A N6 C34A 102.6(10)
C35 N6 C34A 82.8(8)
C36 N6 C34A 138.9(11)
C34 N6 C34A 38.9(8)
C36A N6 Ni3 117.0(8)
C35A N6 Ni3 113.4(8)
C35 N6 Ni3 111.7(6)
C36 N6 Ni3 105.9(6)
C34 N6 Ni3 115.1(6)
C34A N6 Ni3 106.4(9)
Cl1A C1S Cl1B 112.4(6)

loop_
_geom_bond_atom_site_label_1
_geom_bond_atom_site_label_2
_geom_bond_distance
C32A N5 1.515(7)
C32A C33A 1.524(5)
C33A C34A 1.524(5)
C34A N6 1.516(7)
C35A N6 1.491(7)
C36A N6 1.490(7)
C32 N5 1.515(7)
C32 C33 1.525(5)
C33 C34 1.521(5)
C34 N6 1.515(7)
C35 N6 1.491(7)
C36 N6 1.491(7)
Ni1 N1 2.009(5)
Ni1 O1 2.050(4)
Ni1 O4 2.079(5)
Ni1 N2 2.130(5)
Ni1 O2 2.174(4)
Ni1 Cl1 2.462(2)
Ni1 Ni2 2.901(2)
Ni2 O4 2.033(4)
Ni2 N3 2.034(5)
Ni2 O2 2.058(4)
Ni2 N4 2.133(5)
Ni2 O3 2.207(4)
Ni2 O1 2.252(4)
Ni2 Ni3 2.887(2)
Ni3 N5 1.992(6)
Ni3 O4 2.055(4)
Ni3 O3 2.081(5)
Ni3 N6 2.142(6)
Ni3 O2 2.187(4)
Ni3 Cl1 2.488(3)
O1 C1 1.333(7)
O2 C13 1.345(7)
O3 C25 1.345(7)
N5 C31 1.283(8)
N3 C19 1.287(8)
N3 C20 1.501(8)
N1 C7 1.271(8)
N1 C8 1.483(8)
C1 C2 1.396(9)
C1 C6 1.419(9)
C2 C3 1.400(11)
C3 C4 1.392(12)
C4 C5 1.386(11)
C5 C6 1.408(9)
C6 C7 1.454(10)
C8 C9 1.525(10)
C9 C10 1.538(10)
C10 N2 1.490(9)
N2 C12 1.487(9)
N2 C11 1.519(9)
C13 C18 1.404(9)
C13 C14 1.416(9)
C14 C15 1.388(10)
C15 C16 1.417(11)
C16 C17 1.374(10)
C17 C18 1.422(9)
C18 C19 1.468(10)
C20 C21 1.497(10)
C21 C22 1.424(11)
C22 N4 1.531(9)
N4 C23 1.454(9)
N4 C24 1.501(8)
C25 C26 1.397(9)
C25 C30 1.439(9)
C26 C27 1.384(10)
C27 C28 1.380(12)
C28 C29 1.342(11)
C29 C30 1.417(10)
C30 C31 1.409(10)
C1S Cl1A 1.735(12)
C1S Cl1B 1.738(12)
